data_7005111
loop_
_publ_author_name
'Baudron, St\'ephane A'
'Hosseini, Mir Wais'
'Kyritsakas, Nathalie'
'Kurmoo, Mohamedally'

_publ_section_title
;
 A stepwise approach to the formation of heterometallic discrete
 complexes and infinite architectures.
;
_journal_issue 11
_journal_name_full 'Dalton transactions (Cambridge, England : 2003)'
_journal_page_first 1129
_journal_page_last 1139
_journal_paper_doi 10.1039/b616841h
_journal_year 2007
_chemical_formula_moiety 'C24 H12 N4 Ni S4, 2(C8 H20 N)'
_chemical_formula_sum 'C40 H52 N6 Ni S4'
_chemical_formula_weight 803.83
_chemical_name_systematic
;
?
;
_space_group_IT_number 2
_symmetry_cell_setting triclinic
_symmetry_space_group_name_Hall '-P 1'
_symmetry_space_group_name_H-M 'P -1'
_atom_sites_solution_hydrogens geom
_atom_sites_solution_primary direct
_atom_sites_solution_secondary difmap
_audit_creation_method SHELXL-97
_cell_angle_alpha 108.838(2)
_cell_angle_beta 103.726(2)
_cell_angle_gamma 103.735(2)
_cell_formula_units_Z 2
_cell_length_a 10.9471(4)
_cell_length_b 14.3923(5)
_cell_length_c 14.6576(9)
_cell_measurement_reflns_used 3588
_cell_measurement_temperature 173(2)
_cell_measurement_theta_max 26.81
_cell_measurement_theta_min 2.59
_cell_volume 1995.54(17)
_computing_cell_refinement 'Bruker SMART'
_computing_data_collection 'Bruker SMART'
_computing_data_reduction 'Bruker SAINT'
_computing_molecular_graphics 'Bruker SHELXTL'
_computing_publication_material 'Bruker SHELXTL'
_computing_structure_refinement 'Bruker SHELXTL'
_computing_structure_solution 'Bruker SHELXTL'
_diffrn_ambient_temperature 173(2)
_diffrn_measured_fraction_theta_full 0.995
_diffrn_measured_fraction_theta_max 0.995
_diffrn_measurement_device_type 'CCD area detector'
_diffrn_measurement_method 'phi and omega scans'
_diffrn_radiation_monochromator graphite
_diffrn_radiation_source 'fine-focus sealed tube'
_diffrn_radiation_type MoK\a
_diffrn_radiation_wavelength 0.71073
_diffrn_reflns_av_R_equivalents 0.0566
_diffrn_reflns_av_sigmaI/netI 0.0871
_diffrn_reflns_limit_h_max 14
_diffrn_reflns_limit_h_min -14
_diffrn_reflns_limit_k_max 18
_diffrn_reflns_limit_k_min -18
_diffrn_reflns_limit_l_max 19
_diffrn_reflns_limit_l_min -18
_diffrn_reflns_number 23465
_diffrn_reflns_theta_full 27.50
_diffrn_reflns_theta_max 27.50
_diffrn_reflns_theta_min 1.56
_exptl_absorpt_coefficient_mu 0.732
_exptl_absorpt_correction_T_max 0.9574
_exptl_absorpt_correction_T_min 0.8268
_exptl_absorpt_correction_type multi-scan
_exptl_absorpt_process_details sadabs
_exptl_crystal_colour orange
_exptl_crystal_density_diffrn 1.338
_exptl_crystal_density_meas ?
_exptl_crystal_density_method .
_exptl_crystal_description rod
_exptl_crystal_F_000 852
_exptl_crystal_size_max 0.27
_exptl_crystal_size_mid 0.08
_exptl_crystal_size_min 0.06
_refine_diff_density_max 0.406
_refine_diff_density_min -0.465
_refine_diff_density_rms 0.115
_refine_ls_extinction_method none
_refine_ls_goodness_of_fit_ref 1.040
_refine_ls_hydrogen_treatment riding
_refine_ls_matrix_type full
_refine_ls_number_parameters 463
_refine_ls_number_reflns 9118
_refine_ls_number_restraints 0
_refine_ls_restrained_S_all 1.040
_refine_ls_R_factor_all 0.0918
_refine_ls_R_factor_gt 0.0458
_refine_ls_shift/su_max 0.000
_refine_ls_shift/su_mean 0.000
_refine_ls_structure_factor_coef Fsqd
_refine_ls_weighting_details 'calc w=1/[\s^2^(Fo^2^)+(0.0645P)^2^+0.0000P] where P=(Fo^2^+2Fc^2^)/3'
_refine_ls_weighting_scheme calc
_refine_ls_wR_factor_gt 0.1015
_refine_ls_wR_factor_ref 0.1377
_reflns_number_gt 5910
_reflns_number_total 9118
_reflns_threshold_expression >2sigma(I)
_cod_data_source_file b616841h.txt
_cod_data_source_block e319a
_cod_original_cell_volume 1995.54(16)
_cod_original_sg_symbol_Hall -P1
_cod_original_sg_symbol_H-M P-1
_cod_database_code 7005111

loop_
_symmetry_equiv_pos_as_xyz
'x, y, z'
'-x, -y, -z'

loop_
_atom_site_label
_atom_site_type_symbol
_atom_site_fract_x
_atom_site_fract_y
_atom_site_fract_z
_atom_site_U_iso_or_equiv
_atom_site_adp_type
_atom_site_occupancy
_atom_site_symmetry_multiplicity
_atom_site_calc_flag
_atom_site_refinement_flags
_atom_site_disorder_assembly
_atom_site_disorder_group
Ni1 Ni 0.5000 0.0000 0.5000 0.02623(16) Uani 1 2 d S . .
S1 S 0.50150(8) -0.13694(6) 0.37674(6) 0.0270(2) Uani 1 1 d . . .
S2 S 0.68683(9) -0.01725(6) 0.57444(7) 0.0327(2) Uani 1 1 d . . .
N1 N 0.7034(3) -0.4753(2) 0.3607(2) 0.0298(6) Uani 1 1 d . . .
N2 N 0.9041(3) -0.3350(2) 0.5747(2) 0.0279(6) Uani 1 1 d . . .
C1 C 0.6401(3) -0.1337(2) 0.4676(3) 0.0253(7) Uani 1 1 d . . .
C2 C 0.6955(3) -0.2107(2) 0.4618(2) 0.0226(7) Uani 1 1 d . . .
C3 C 0.6489(3) -0.3156(2) 0.3812(2) 0.0228(7) Uani 1 1 d . . .
C4 C 0.5512(3) -0.3652(2) 0.2828(2) 0.0267(7) Uani 1 1 d . . .
H4 H 0.5006 -0.3302 0.2565 0.032 Uiso 1 1 calc R . .
C5 C 0.5335(3) -0.4685(3) 0.2265(3) 0.0313(8) Uani 1 1 d . . .
H5 H 0.4702 -0.5037 0.1609 0.038 Uiso 1 1 calc R . .
C6 C 0.6087(4) -0.5200(3) 0.2667(3) 0.0331(8) Uani 1 1 d . . .
H6 H 0.5931 -0.5894 0.2266 0.040 Uiso 1 1 calc R . .
C7 C 0.7194(3) -0.3754(2) 0.4142(2) 0.0216(7) Uani 1 1 d . . .
C8 C 0.8052(3) -0.2079(2) 0.5433(2) 0.0220(7) Uani 1 1 d . . .
C9 C 0.8963(3) -0.1290(3) 0.6356(3) 0.0289(7) Uani 1 1 d . . .
H9 H 0.8950 -0.0611 0.6559 0.035 Uiso 1 1 calc R . .
C10 C 0.9883(3) -0.1548(3) 0.6958(3) 0.0318(8) Uani 1 1 d . . .
H10 H 1.0507 -0.1037 0.7576 0.038 Uiso 1 1 calc R . .
C11 C 0.9881(3) -0.2568(3) 0.6647(3) 0.0315(8) Uani 1 1 d . . .
H11 H 1.0494 -0.2721 0.7082 0.038 Uiso 1 1 calc R . .
C12 C 0.8174(3) -0.3080(2) 0.5168(2) 0.0231(7) Uani 1 1 d . . .
Ni2 Ni 0.0000 0.5000 0.0000 0.02325(15) Uani 1 2 d S . .
S3 S -0.09928(8) 0.58485(6) 0.09582(6) 0.0265(2) Uani 1 1 d . . .
S4 S -0.13853(9) 0.53055(6) -0.11200(6) 0.0283(2) Uani 1 1 d . . .
N3 N -0.3020(3) 0.92180(19) 0.1101(2) 0.0268(6) Uani 1 1 d . . .
N4 N -0.3268(3) 0.8674(2) -0.1148(2) 0.0272(6) Uani 1 1 d . . .
C13 C -0.1676(3) 0.6131(2) -0.0084(2) 0.0227(7) Uani 1 1 d . . .
C14 C -0.2201(3) 0.6909(2) -0.0080(2) 0.0213(7) Uani 1 1 d . . .
C15 C -0.2346(3) 0.7666(2) 0.0793(2) 0.0224(7) Uani 1 1 d . . .
C16 C -0.2173(3) 0.7773(2) 0.1803(2) 0.0278(7) Uani 1 1 d . . .
H16 H -0.1901 0.7304 0.2041 0.033 Uiso 1 1 calc R . .
C17 C -0.2421(3) 0.8604(3) 0.2436(3) 0.0319(8) Uani 1 1 d . . .
H17 H -0.2305 0.8703 0.3114 0.038 Uiso 1 1 calc R . .
C18 C -0.2842(3) 0.9287(3) 0.2062(3) 0.0315(8) Uani 1 1 d . . .
H18 H -0.3011 0.9829 0.2506 0.038 Uiso 1 1 calc R . .
C19 C -0.2773(3) 0.8415(2) 0.0497(2) 0.0222(7) Uani 1 1 d . . .
C20 C -0.2596(3) 0.7220(2) -0.0939(2) 0.0214(7) Uani 1 1 d . . .
C21 C -0.2682(3) 0.6825(2) -0.1961(2) 0.0258(7) Uani 1 1 d . . .
H21 H -0.2510 0.6211 -0.2244 0.031 Uiso 1 1 calc R . .
C22 C -0.3030(3) 0.7370(3) -0.2547(3) 0.0300(8) Uani 1 1 d . . .
H22 H -0.3085 0.7128 -0.3231 0.036 Uiso 1 1 calc R . .
C23 C -0.3294(3) 0.8274(3) -0.2115(3) 0.0310(8) Uani 1 1 d . . .
H23 H -0.3505 0.8628 -0.2526 0.037 Uiso 1 1 calc R . .
C24 C -0.2922(3) 0.8140(2) -0.0584(2) 0.0229(7) Uani 1 1 d . . .
N5 N 0.1991(3) 0.6574(2) 0.4435(2) 0.0259(6) Uani 1 1 d . . .
C25 C 0.2579(3) 0.7187(3) 0.5596(2) 0.0309(8) Uani 1 1 d . . .
H25A H 0.1886 0.7386 0.5833 0.037 Uiso 1 1 calc R . .
H25B H 0.2828 0.6729 0.5908 0.037 Uiso 1 1 calc R . .
C26 C 0.3782(4) 0.8159(3) 0.5974(3) 0.0455(10) Uani 1 1 d . . .
H26A H 0.4078 0.8491 0.6709 0.068 Uiso 1 1 calc R . .
H26B H 0.3545 0.8632 0.5688 0.068 Uiso 1 1 calc R . .
H26C H 0.4489 0.7974 0.5766 0.068 Uiso 1 1 calc R . .
C27 C 0.3029(3) 0.6203(3) 0.4023(3) 0.0285(7) Uani 1 1 d . . .
H27A H 0.2606 0.5782 0.3292 0.034 Uiso 1 1 calc R . .
H27B H 0.3739 0.6811 0.4112 0.034 Uiso 1 1 calc R . .
C28 C 0.3652(4) 0.5573(3) 0.4517(3) 0.0366(9) Uani 1 1 d . . .
H28A H 0.4285 0.5377 0.4209 0.055 Uiso 1 1 calc R . .
H28B H 0.2966 0.4956 0.4417 0.055 Uiso 1 1 calc R . .
H28C H 0.4102 0.5987 0.5238 0.055 Uiso 1 1 calc R . .
C29 C 0.0782(3) 0.5662(2) 0.4242(3) 0.0293(8) Uani 1 1 d . . .
H29A H 0.1091 0.5231 0.4567 0.035 Uiso 1 1 calc R . .
H29B H 0.0205 0.5937 0.4578 0.035 Uiso 1 1 calc R . .
C30 C -0.0048(4) 0.4969(3) 0.3130(3) 0.0391(9) Uani 1 1 d . . .
H30A H -0.0779 0.4421 0.3095 0.059 Uiso 1 1 calc R . .
H30B H 0.0501 0.4670 0.2788 0.059 Uiso 1 1 calc R . .
H30C H -0.0391 0.5378 0.2801 0.059 Uiso 1 1 calc R . .
C31 C 0.1608(3) 0.7258(3) 0.3890(3) 0.0284(8) Uani 1 1 d . . .
H31A H 0.2408 0.7835 0.4053 0.034 Uiso 1 1 calc R . .
H31B H 0.1290 0.6850 0.3156 0.034 Uiso 1 1 calc R . .
C32 C 0.0552(4) 0.7701(3) 0.4153(3) 0.0428(10) Uani 1 1 d . . .
H32A H 0.0379 0.8118 0.3775 0.064 Uiso 1 1 calc R . .
H32B H 0.0865 0.8127 0.4875 0.064 Uiso 1 1 calc R . .
H32C H -0.0257 0.7139 0.3977 0.064 Uiso 1 1 calc R . .
N6 N 0.2534(3) 0.81241(19) 0.0135(2) 0.0267(6) Uani 1 1 d . . .
C33 C 0.2583(3) 0.7023(2) -0.0144(3) 0.0343(8) Uani 1 1 d . . .
H33A H 0.1919 0.6634 0.0055 0.041 Uiso 1 1 calc R . .
H33B H 0.2327 0.6687 -0.0884 0.041 Uiso 1 1 calc R . .
C34 C 0.3913(4) 0.6942(3) 0.0331(3) 0.0540(12) Uani 1 1 d . . .
H34A H 0.3842 0.6221 0.0107 0.081 Uiso 1 1 calc R . .
H34B H 0.4167 0.7249 0.1065 0.081 Uiso 1 1 calc R . .
H34C H 0.4578 0.7307 0.0125 0.081 Uiso 1 1 calc R . .
C35 C 0.2862(4) 0.8674(3) 0.1283(3) 0.0390(9) Uani 1 1 d . . .
H35A H 0.3766 0.8731 0.1630 0.047 Uiso 1 1 calc R . .
H35B H 0.2842 0.9377 0.1436 0.047 Uiso 1 1 calc R . .
C36 C 0.1929(4) 0.8138(3) 0.1713(3) 0.0555(12) Uani 1 1 d . . .
H36A H 0.2205 0.8529 0.2440 0.083 Uiso 1 1 calc R . .
H36B H 0.1954 0.7446 0.1580 0.083 Uiso 1 1 calc R . .
H36C H 0.1034 0.8098 0.1393 0.083 Uiso 1 1 calc R . .
C37 C 0.1119(3) 0.7999(2) -0.0450(3) 0.0296(8) Uani 1 1 d . . .
H37A H 0.0500 0.7519 -0.0295 0.036 Uiso 1 1 calc R . .
H37B H 0.0968 0.7680 -0.1178 0.036 Uiso 1 1 calc R . .
C38 C 0.0787(4) 0.8997(3) -0.0230(3) 0.0405(9) Uani 1 1 d . . .
H38A H -0.0123 0.8838 -0.0636 0.061 Uiso 1 1 calc R . .
H38B H 0.1374 0.9474 -0.0400 0.061 Uiso 1 1 calc R . .
H38C H 0.0901 0.9311 0.0484 0.061 Uiso 1 1 calc R . .
C39 C 0.3565(3) 0.8799(2) -0.0136(3) 0.0301(8) Uani 1 1 d . . .
H39A H 0.3494 0.9490 0.0062 0.036 Uiso 1 1 calc R . .
H39B H 0.4450 0.8872 0.0270 0.036 Uiso 1 1 calc R . .
C40 C 0.3447(4) 0.8396(3) -0.1253(3) 0.0402(9) Uani 1 1 d . . .
H40A H 0.4136 0.8871 -0.1348 0.060 Uiso 1 1 calc R . .
H40B H 0.2587 0.8341 -0.1665 0.060 Uiso 1 1 calc R . .
H40C H 0.3544 0.7721 -0.1456 0.060 Uiso 1 1 calc R . .

loop_
_atom_site_aniso_label
_atom_site_aniso_U_11
_atom_site_aniso_U_22
_atom_site_aniso_U_33
_atom_site_aniso_U_23
_atom_site_aniso_U_13
_atom_site_aniso_U_12
Ni1 0.0277(3) 0.0198(3) 0.0335(4) 0.0113(3) 0.0100(3) 0.0116(3)
S1 0.0277(5) 0.0252(4) 0.0306(5) 0.0123(4) 0.0085(4) 0.0129(4)
S2 0.0323(5) 0.0211(4) 0.0361(5) 0.0041(4) 0.0042(4) 0.0117(4)
N1 0.0321(17) 0.0250(15) 0.0334(17) 0.0097(13) 0.0125(14) 0.0129(13)
N2 0.0281(16) 0.0320(15) 0.0285(16) 0.0145(13) 0.0099(13) 0.0148(13)
C1 0.0249(18) 0.0201(16) 0.0309(19) 0.0111(14) 0.0106(15) 0.0055(14)
C2 0.0229(17) 0.0175(15) 0.0244(17) 0.0069(13) 0.0078(14) 0.0039(14)
C3 0.0218(17) 0.0252(17) 0.0249(18) 0.0120(14) 0.0116(14) 0.0075(14)
C4 0.0272(18) 0.0269(17) 0.0278(19) 0.0126(15) 0.0096(15) 0.0099(15)
C5 0.0295(19) 0.0326(19) 0.0264(19) 0.0087(16) 0.0069(15) 0.0082(16)
C6 0.038(2) 0.0204(17) 0.033(2) 0.0012(15) 0.0116(17) 0.0103(16)
C7 0.0217(17) 0.0208(16) 0.0256(17) 0.0110(14) 0.0103(14) 0.0088(14)
C8 0.0206(17) 0.0221(16) 0.0246(17) 0.0105(14) 0.0085(14) 0.0071(14)
C9 0.0273(19) 0.0258(17) 0.034(2) 0.0135(16) 0.0100(16) 0.0089(15)
C10 0.0271(19) 0.0334(19) 0.0255(19) 0.0085(16) 0.0033(15) 0.0047(16)
C11 0.0270(19) 0.039(2) 0.034(2) 0.0190(17) 0.0098(16) 0.0154(17)
C12 0.0231(17) 0.0258(17) 0.0260(18) 0.0139(14) 0.0117(14) 0.0097(14)
Ni2 0.0237(3) 0.0186(3) 0.0275(3) 0.0089(3) 0.0061(3) 0.0103(3)
S3 0.0313(5) 0.0252(4) 0.0270(5) 0.0124(4) 0.0088(4) 0.0150(4)
S4 0.0322(5) 0.0278(4) 0.0254(5) 0.0080(4) 0.0071(4) 0.0179(4)
N3 0.0277(16) 0.0229(14) 0.0316(16) 0.0093(13) 0.0121(13) 0.0119(12)
N4 0.0256(15) 0.0271(15) 0.0328(17) 0.0153(13) 0.0088(13) 0.0123(13)
C13 0.0179(16) 0.0199(16) 0.0286(18) 0.0096(14) 0.0067(14) 0.0052(13)
C14 0.0200(16) 0.0214(16) 0.0221(17) 0.0087(13) 0.0073(13) 0.0062(13)
C15 0.0173(16) 0.0213(16) 0.0303(18) 0.0116(14) 0.0080(14) 0.0080(14)
C16 0.0323(19) 0.0302(18) 0.0287(19) 0.0157(15) 0.0144(16) 0.0146(16)
C17 0.037(2) 0.0331(19) 0.0285(19) 0.0119(16) 0.0163(17) 0.0125(17)
C18 0.035(2) 0.0277(18) 0.034(2) 0.0088(16) 0.0178(17) 0.0149(16)
C19 0.0163(16) 0.0205(16) 0.0292(18) 0.0094(14) 0.0086(14) 0.0053(13)
C20 0.0143(15) 0.0198(15) 0.0293(18) 0.0099(14) 0.0070(13) 0.0049(13)
C21 0.0242(18) 0.0241(16) 0.0286(18) 0.0105(14) 0.0073(15) 0.0097(14)
C22 0.0295(19) 0.0355(19) 0.0240(18) 0.0136(16) 0.0073(15) 0.0089(16)
C23 0.0286(19) 0.0345(19) 0.035(2) 0.0216(17) 0.0080(16) 0.0121(16)
C24 0.0154(16) 0.0217(16) 0.0292(18) 0.0103(14) 0.0054(14) 0.0045(13)
N5 0.0267(15) 0.0303(15) 0.0310(16) 0.0185(13) 0.0167(13) 0.0119(13)
C25 0.036(2) 0.0358(19) 0.0242(19) 0.0131(16) 0.0131(16) 0.0140(17)
C26 0.047(3) 0.047(2) 0.032(2) 0.0124(19) 0.0097(19) 0.006(2)
C27 0.0289(19) 0.0333(19) 0.0302(19) 0.0161(16) 0.0165(16) 0.0112(16)
C28 0.033(2) 0.040(2) 0.049(2) 0.0236(19) 0.0212(18) 0.0174(18)
C29 0.0311(19) 0.0263(17) 0.040(2) 0.0190(16) 0.0195(17) 0.0104(15)
C30 0.033(2) 0.035(2) 0.045(2) 0.0144(18) 0.0155(18) 0.0038(17)
C31 0.0313(19) 0.0318(18) 0.0317(19) 0.0222(16) 0.0136(16) 0.0112(16)
C32 0.039(2) 0.044(2) 0.060(3) 0.033(2) 0.020(2) 0.0193(19)
N6 0.0201(14) 0.0216(14) 0.0284(16) 0.0087(12) -0.0008(12) 0.0008(12)
C33 0.031(2) 0.0217(17) 0.042(2) 0.0118(16) 0.0049(17) 0.0042(16)
C34 0.041(2) 0.031(2) 0.081(3) 0.025(2) 0.002(2) 0.0115(19)
C35 0.039(2) 0.0280(19) 0.029(2) 0.0066(16) -0.0034(17) -0.0012(17)
C36 0.070(3) 0.049(3) 0.027(2) 0.008(2) 0.013(2) -0.001(2)
C37 0.0193(17) 0.0309(18) 0.0304(19) 0.0108(16) 0.0027(15) 0.0023(15)
C38 0.027(2) 0.037(2) 0.052(2) 0.0157(19) 0.0068(18) 0.0105(17)
C39 0.0203(17) 0.0222(17) 0.044(2) 0.0153(16) 0.0046(16) 0.0034(14)
C40 0.031(2) 0.045(2) 0.047(2) 0.021(2) 0.0162(18) 0.0113(18)

loop_
_atom_type_symbol
_atom_type_description
_atom_type_scat_dispersion_real
_atom_type_scat_dispersion_imag
_atom_type_scat_source
C C 0.0033 0.0016 'International Tables Vol C Tables 4.2.6.8 and 6.1.1.4'
H H 0.0000 0.0000 'International Tables Vol C Tables 4.2.6.8 and 6.1.1.4'
N N 0.0061 0.0033 'International Tables Vol C Tables 4.2.6.8 and 6.1.1.4'
S S 0.1246 0.1234 'International Tables Vol C Tables 4.2.6.8 and 6.1.1.4'
Ni Ni 0.3393 1.1124 'International Tables Vol C Tables 4.2.6.8 and 6.1.1.4'

loop_
_geom_angle_atom_site_label_1
_geom_angle_atom_site_label_2
_geom_angle_atom_site_label_3
_geom_angle
_geom_angle_site_symmetry_1
_geom_angle_site_symmetry_3
_geom_angle_publ_flag
S2 Ni1 S2 180.0 . 2_656 ?
S2 Ni1 S1 78.89(3) . . ?
S2 Ni1 S1 101.11(3) 2_656 . ?
S2 Ni1 S1 101.11(3) . 2_656 ?
S2 Ni1 S1 78.89(3) 2_656 2_656 ?
S1 Ni1 S1 180.0 . 2_656 ?
C1 S1 Ni1 86.37(11) . . ?
C1 S2 Ni1 87.03(11) . . ?
C7 N1 C6 114.6(3) . . ?
C12 N2 C11 115.0(3) . . ?
C2 C1 S2 125.7(3) . . ?
C2 C1 S1 127.7(3) . . ?
S2 C1 S1 106.43(16) . . ?
C1 C2 C3 128.3(3) . . ?
C1 C2 C8 125.8(3) . . ?
C3 C2 C8 105.5(2) . . ?
C4 C3 C7 117.1(3) . . ?
C4 C3 C2 133.3(3) . . ?
C7 C3 C2 109.6(3) . . ?
C5 C4 C3 117.1(3) . . ?
C5 C4 H4 121.4 . . ?
C3 C4 H4 121.4 . . ?
C6 C5 C4 120.9(3) . . ?
C6 C5 H5 119.5 . . ?
C4 C5 H5 119.5 . . ?
N1 C6 C5 123.8(3) . . ?
N1 C6 H6 118.1 . . ?
C5 C6 H6 118.1 . . ?
N1 C7 C3 126.5(3) . . ?
N1 C7 C12 125.7(3) . . ?
C3 C7 C12 107.8(3) . . ?
C9 C8 C12 117.2(3) . . ?
C9 C8 C2 133.5(3) . . ?
C12 C8 C2 109.3(3) . . ?
C10 C9 C8 117.9(3) . . ?
C10 C9 H9 121.0 . . ?
C8 C9 H9 121.0 . . ?
C9 C10 C11 120.2(3) . . ?
C9 C10 H10 119.9 . . ?
C11 C10 H10 119.9 . . ?
N2 C11 C10 123.8(3) . . ?
N2 C11 H11 118.1 . . ?
C10 C11 H11 118.1 . . ?
N2 C12 C8 125.7(3) . . ?
N2 C12 C7 126.6(3) . . ?
C8 C12 C7 107.7(3) . . ?
S4 Ni2 S4 180.0 2_565 . ?
S4 Ni2 S3 78.53(3) 2_565 2_565 ?
S4 Ni2 S3 101.47(3) . 2_565 ?
S4 Ni2 S3 101.47(3) 2_565 . ?
S4 Ni2 S3 78.53(3) . . ?
S3 Ni2 S3 180.00(4) 2_565 . ?
C13 S3 Ni2 86.43(10) . . ?
C13 S4 Ni2 87.14(10) . . ?
C19 N3 C18 114.9(3) . . ?
C23 N4 C24 114.9(3) . . ?
C14 C13 S3 127.9(2) . . ?
C14 C13 S4 126.3(2) . . ?
S3 C13 S4 105.46(15) . . ?
C13 C14 C15 127.4(3) . . ?
C13 C14 C20 126.5(3) . . ?
C15 C14 C20 105.8(2) . . ?
C16 C15 C19 117.1(3) . . ?
C16 C15 C14 133.5(3) . . ?
C19 C15 C14 109.4(3) . . ?
C17 C16 C15 117.7(3) . . ?
C17 C16 H16 121.2 . . ?
C15 C16 H16 121.2 . . ?
C16 C17 C18 120.2(3) . . ?
C16 C17 H17 119.9 . . ?
C18 C17 H17 119.9 . . ?
N3 C18 C17 124.3(3) . . ?
N3 C18 H18 117.9 . . ?
C17 C18 H18 117.9 . . ?
N3 C19 C15 125.7(3) . . ?
N3 C19 C24 126.3(3) . . ?
C15 C19 C24 107.9(3) . . ?
C21 C20 C24 117.0(3) . . ?
C21 C20 C14 134.1(3) . . ?
C24 C20 C14 108.8(3) . . ?
C22 C21 C20 118.1(3) . . ?
C22 C21 H21 120.9 . . ?
C20 C21 H21 120.9 . . ?
C23 C22 C21 120.0(3) . . ?
C23 C22 H22 120.0 . . ?
C21 C22 H22 120.0 . . ?
N4 C23 C22 124.6(3) . . ?
N4 C23 H23 117.7 . . ?
C22 C23 H23 117.7 . . ?
N4 C24 C20 125.3(3) . . ?
N4 C24 C19 126.6(3) . . ?
C20 C24 C19 108.0(3) . . ?
C29 N5 C31 111.8(2) . . ?
C29 N5 C25 105.9(2) . . ?
C31 N5 C25 111.3(2) . . ?
C29 N5 C27 111.7(2) . . ?
C31 N5 C27 105.6(2) . . ?
C25 N5 C27 110.7(3) . . ?
C26 C25 N5 115.5(3) . . ?
C26 C25 H25A 108.4 . . ?
N5 C25 H25A 108.4 . . ?
C26 C25 H25B 108.4 . . ?
N5 C25 H25B 108.4 . . ?
H25A C25 H25B 107.5 . . ?
C25 C26 H26A 109.5 . . ?
C25 C26 H26B 109.5 . . ?
H26A C26 H26B 109.5 . . ?
C25 C26 H26C 109.5 . . ?
H26A C26 H26C 109.5 . . ?
H26B C26 H26C 109.5 . . ?
C28 C27 N5 115.6(3) . . ?
C28 C27 H27A 108.4 . . ?
N5 C27 H27A 108.4 . . ?
C28 C27 H27B 108.4 . . ?
N5 C27 H27B 108.4 . . ?
H27A C27 H27B 107.4 . . ?
C27 C28 H28A 109.5 . . ?
C27 C28 H28B 109.5 . . ?
H28A C28 H28B 109.5 . . ?
C27 C28 H28C 109.5 . . ?
H28A C28 H28C 109.5 . . ?
H28B C28 H28C 109.5 . . ?
C30 C29 N5 116.3(3) . . ?
C30 C29 H29A 108.2 . . ?
N5 C29 H29A 108.2 . . ?
C30 C29 H29B 108.2 . . ?
N5 C29 H29B 108.2 . . ?
H29A C29 H29B 107.4 . . ?
C29 C30 H30A 109.5 . . ?
C29 C30 H30B 109.5 . . ?
H30A C30 H30B 109.5 . . ?
C29 C30 H30C 109.5 . . ?
H30A C30 H30C 109.5 . . ?
H30B C30 H30C 109.5 . . ?
C32 C31 N5 115.6(3) . . ?
C32 C31 H31A 108.4 . . ?
N5 C31 H31A 108.4 . . ?
C32 C31 H31B 108.4 . . ?
N5 C31 H31B 108.4 . . ?
H31A C31 H31B 107.4 . . ?
C31 C32 H32A 109.5 . . ?
C31 C32 H32B 109.5 . . ?
H32A C32 H32B 109.5 . . ?
C31 C32 H32C 109.5 . . ?
H32A C32 H32C 109.5 . . ?
H32B C32 H32C 109.5 . . ?
C37 N6 C35 111.1(3) . . ?
C37 N6 C33 105.8(2) . . ?
C35 N6 C33 110.8(3) . . ?
C37 N6 C39 111.5(2) . . ?
C35 N6 C39 105.9(2) . . ?
C33 N6 C39 111.9(3) . . ?
C34 C33 N6 115.8(3) . . ?
C34 C33 H33A 108.3 . . ?
N6 C33 H33A 108.3 . . ?
C34 C33 H33B 108.3 . . ?
N6 C33 H33B 108.3 . . ?
H33A C33 H33B 107.4 . . ?
C33 C34 H34A 109.5 . . ?
C33 C34 H34B 109.5 . . ?
H34A C34 H34B 109.5 . . ?
C33 C34 H34C 109.5 . . ?
H34A C34 H34C 109.5 . . ?
H34B C34 H34C 109.5 . . ?
C36 C35 N6 114.5(3) . . ?
C36 C35 H35A 108.6 . . ?
N6 C35 H35A 108.6 . . ?
C36 C35 H35B 108.6 . . ?
N6 C35 H35B 108.6 . . ?
H35A C35 H35B 107.6 . . ?
C35 C36 H36A 109.5 . . ?
C35 C36 H36B 109.5 . . ?
H36A C36 H36B 109.5 . . ?
C35 C36 H36C 109.5 . . ?
H36A C36 H36C 109.5 . . ?
H36B C36 H36C 109.5 . . ?
N6 C37 C38 115.8(3) . . ?
N6 C37 H37A 108.3 . . ?
C38 C37 H37A 108.3 . . ?
N6 C37 H37B 108.3 . . ?
C38 C37 H37B 108.3 . . ?
H37A C37 H37B 107.4 . . ?
C37 C38 H38A 109.5 . . ?
C37 C38 H38B 109.5 . . ?
H38A C38 H38B 109.5 . . ?
C37 C38 H38C 109.5 . . ?
H38A C38 H38C 109.5 . . ?
H38B C38 H38C 109.5 . . ?
C40 C39 N6 115.6(3) . . ?
C40 C39 H39A 108.4 . . ?
N6 C39 H39A 108.4 . . ?
C40 C39 H39B 108.4 . . ?
N6 C39 H39B 108.4 . . ?
H39A C39 H39B 107.4 . . ?
C39 C40 H40A 109.5 . . ?
C39 C40 H40B 109.5 . . ?
H40A C40 H40B 109.5 . . ?
C39 C40 H40C 109.5 . . ?
H40A C40 H40C 109.5 . . ?
H40B C40 H40C 109.5 . . ?

loop_
_geom_bond_atom_site_label_1
_geom_bond_atom_site_label_2
_geom_bond_distance
_geom_bond_site_symmetry_2
_geom_bond_publ_flag
Ni1 S2 2.1892(9) . ?
Ni1 S2 2.1892(9) 2_656 ?
Ni1 S1 2.2088(8) . ?
Ni1 S1 2.2088(8) 2_656 ?
S1 C1 1.745(3) . ?
S2 C1 1.744(3) . ?
N1 C7 1.341(4) . ?
N1 C6 1.349(4) . ?
N2 C12 1.333(4) . ?
N2 C11 1.351(4) . ?
C1 C2 1.373(4) . ?
C2 C3 1.460(4) . ?
C2 C8 1.461(4) . ?
C3 C4 1.406(4) . ?
C3 C7 1.406(4) . ?
C4 C5 1.388(4) . ?
C4 H4 0.9300 . ?
C5 C6 1.384(5) . ?
C5 H5 0.9300 . ?
C6 H6 0.9300 . ?
C7 C12 1.467(4) . ?
C8 C9 1.394(4) . ?
C8 C12 1.414(4) . ?
C9 C10 1.379(4) . ?
C9 H9 0.9300 . ?
C10 C11 1.388(4) . ?
C10 H10 0.9300 . ?
C11 H11 0.9300 . ?
Ni2 S4 2.1885(8) 2_565 ?
Ni2 S4 2.1885(8) . ?
Ni2 S3 2.2118(8) 2_565 ?
Ni2 S3 2.2119(8) . ?
S3 C13 1.749(3) . ?
S4 C13 1.750(3) . ?
N3 C19 1.339(4) . ?
N3 C18 1.342(4) . ?
N4 C23 1.337(4) . ?
N4 C24 1.349(4) . ?
C13 C14 1.374(4) . ?
C14 C15 1.459(4) . ?
C14 C20 1.473(4) . ?
C15 C16 1.397(4) . ?
C15 C19 1.419(4) . ?
C16 C17 1.386(4) . ?
C16 H16 0.9300 . ?
C17 C18 1.387(4) . ?
C17 H17 0.9300 . ?
C18 H18 0.9300 . ?
C19 C24 1.461(4) . ?
C20 C21 1.391(4) . ?
C20 C24 1.421(4) . ?
C21 C22 1.385(4) . ?
C21 H21 0.9300 . ?
C22 C23 1.382(4) . ?
C22 H22 0.9300 . ?
C23 H23 0.9300 . ?
N5 C29 1.520(4) . ?
N5 C31 1.526(4) . ?
N5 C25 1.527(4) . ?
N5 C27 1.532(4) . ?
C25 C26 1.509(5) . ?
C25 H25A 0.9700 . ?
C25 H25B 0.9700 . ?
C26 H26A 0.9600 . ?
C26 H26B 0.9600 . ?
C26 H26C 0.9600 . ?
C27 C28 1.515(4) . ?
C27 H27A 0.9700 . ?
C27 H27B 0.9700 . ?
C28 H28A 0.9600 . ?
C28 H28B 0.9600 . ?
C28 H28C 0.9600 . ?
C29 C30 1.514(5) . ?
C29 H29A 0.9700 . ?
C29 H29B 0.9700 . ?
C30 H30A 0.9600 . ?
C30 H30B 0.9600 . ?
C30 H30C 0.9600 . ?
C31 C32 1.515(5) . ?
C31 H31A 0.9700 . ?
C31 H31B 0.9700 . ?
C32 H32A 0.9600 . ?
C32 H32B 0.9600 . ?
C32 H32C 0.9600 . ?
N6 C37 1.518(4) . ?
N6 C35 1.518(4) . ?
N6 C33 1.521(4) . ?
N6 C39 1.522(4) . ?
C33 C34 1.507(5) . ?
C33 H33A 0.9700 . ?
C33 H33B 0.9700 . ?
C34 H34A 0.9600 . ?
C34 H34B 0.9600 . ?
C34 H34C 0.9600 . ?
C35 C36 1.510(5) . ?
C35 H35A 0.9700 . ?
C35 H35B 0.9700 . ?
C36 H36A 0.9600 . ?
C36 H36B 0.9600 . ?
C36 H36C 0.9600 . ?
C37 C38 1.518(4) . ?
C37 H37A 0.9700 . ?
C37 H37B 0.9700 . ?
C38 H38A 0.9600 . ?
C38 H38B 0.9600 . ?
C38 H38C 0.9600 . ?
C39 C40 1.512(5) . ?
C39 H39A 0.9700 . ?
C39 H39B 0.9700 . ?
C40 H40A 0.9600 . ?
C40 H40B 0.9600 . ?
C40 H40C 0.9600 . ?
